data_7134447
loop_
_publ_author_name
'Liu, Xiang-Ru'
'Yin, Yihao'
'Xiao, Xian-Xian'
'Zheng, Lin'
'Lu, Yan-Na'
'Chen, Jun-Shuai'
'Gu, Jin-Hui'
'Lu, Yunjie'
'Xie, Jia-Sen'
'Gu, Mingwei'
'Xu, Zhi-Guang'
'Ge, Jin'

_publ_section_title
;
 Bistricyclic aromatic enes with fast conformational transition for
 ultrathin piezochromic films
;
_journal_issue 41
_journal_name_full 'Chemical Communications'
_journal_page_first 7506
_journal_page_last 7509
_journal_paper_doi 10.1039/D5CC01054C
_journal_volume 61
_journal_year 2025
_chemical_formula_moiety 'C36 H22 N2 O2'
_chemical_formula_sum 'C36 H22 N2 O2'
_chemical_formula_weight 514.55
_chemical_name_systematic 9-(11H-benzo[b]fluoren-11-ylidene)-10-(4-nitrophenyl)-9,10-dihydroacridine
_space_group_crystal_system orthorhombic
_space_group_IT_number 29
_space_group_name_Hall 'P 2c -2ac'
_space_group_name_H-M_alt 'P c a 21'
_atom_sites_solution_hydrogens geom
_atom_sites_solution_primary dual
_audit_block_doi 10.5517/ccdc.csd.cc2mxjps
_audit_creation_date 2025-04-02
_audit_creation_method
;
Olex2 1.5-ac6-012
(compiled 2023.08.24 svn.re1ec1418 for Rigaku Oxford Diffraction, GUI svn.r6817)
;
_audit_update_record
;
2025-04-02 deposited with the CCDC.	2025-04-23 downloaded from the CCDC.
;
_cell_angle_alpha 90
_cell_angle_beta 90
_cell_angle_gamma 90
_cell_formula_units_Z 16
_cell_length_a 34.2132(4)
_cell_length_b 7.36930(10)
_cell_length_c 40.2679(8)
_cell_measurement_reflns_used 21313
_cell_measurement_temperature 100.00(10)
_cell_measurement_theta_max 76.8260
_cell_measurement_theta_min 2.2300
_cell_volume 10152.6(3)
_computing_cell_refinement 'CrysAlisPro 1.171.43.144a (Rigaku OD, 2024)'
_computing_data_collection 'CrysAlisPro 1.171.43.144a (Rigaku OD, 2024)'
_computing_data_reduction 'CrysAlisPro 1.171.43.144a (Rigaku OD, 2024)'
_computing_molecular_graphics 'Olex2 1.5-ac6-012 (Dolomanov et al., 2009)'
_computing_publication_material 'Olex2 1.5-ac6-012 (Dolomanov et al., 2009)'
_computing_structure_refinement 'SHELXL 2018/1 (Sheldrick, 2015)'
_computing_structure_solution 'SHELXT 2014/5 (Sheldrick, 2014)'
_diffrn_ambient_environment N~2~
_diffrn_ambient_temperature 100.00(10)
_diffrn_detector 'Hybrid Pixel Array Detector'
_diffrn_detector_area_resol_mean 10.0000
_diffrn_detector_type HyPix
_diffrn_measured_fraction_theta_full 0.998
_diffrn_measured_fraction_theta_max 0.979
_diffrn_measurement_details
;
List of Runs (angles in degrees, time in seconds):

  # Type    Start    End  Width  t~exp~   \w     \q     \k     \f   Frames
#--------------------------------------------------------------------------
  1  \w     30.00 116.00   0.50    2.22    --   47.06  63.00 -57.00  172
  2  \w    -95.00 -70.00   0.50    8.87    --  -97.00 129.00 178.00   50
  3  \w   -150.00-125.00   0.50    8.87    --  -97.00 -57.00 -22.00   50
  4  \w     35.00  68.00   0.50    8.87    --  107.75 -63.00 166.00   66
  5  \w    138.00 174.00   0.50    8.87    --  107.75  63.00 -57.00   72
  6  \w     57.00  83.00   0.50    8.87    --  107.75-129.00 104.00   52
  7  \w     35.00  60.00   0.50    8.87    --  107.75 -57.00 -22.00   50
  8  \w     74.00  99.00   0.50    2.22    --   47.06 142.00 -10.00   50
  9  \w    -14.00  19.00   0.50    2.22    --   47.06 -19.00  30.00   66
 10  \w    -23.00  24.00   0.50    2.22    --   47.06 -38.00-180.00   94
 11  \w     38.00  64.00   0.50    8.87    --  107.75 -61.00  60.00   52
 12  \w     40.00  97.00   0.50    8.87    --  107.75 -95.00 150.00  114
 13  \w     37.00  67.00   0.50    8.87    --  107.75 -61.00-150.00   60
 14  \w    133.00 159.00   0.50    8.87    --  107.75  61.00-150.00   52
 15  \w    148.00 175.00   0.50    8.87    --  107.75  61.00 -30.00   54
 16  \w     90.00 116.00   0.50    8.87    --  107.75 -82.00-148.53   52
 17  \w     47.00  72.00   0.50    8.87    --  107.75 -77.00-120.00   50
 18  \w     36.00  68.00   0.50    8.87    --  107.75 -95.00  30.00   64
 19  \w     38.00  70.00   0.50    8.87    --  107.75-125.00   0.00   64
 20  \w     85.00 111.00   0.50    8.87    --  107.75-125.00   0.00   52
 21  \w    111.00 155.00   0.50    8.87    --  107.75  45.00  30.00   88
 22  \w     71.00 101.00   0.50    8.87    --  107.75 -95.00 -30.00   60
 23  \w     91.00 127.00   0.50    8.87    --  107.75  61.00 -30.00   72
 24  \w     37.00  62.00   0.50    8.87    --  107.75 -77.00 -30.00   50
 25  \w     50.00  87.50   0.50    8.87    --  107.75 -95.00  60.00   75
;
_diffrn_measurement_device 'four-circle diffractometer'
_diffrn_measurement_device_type 'ROD, Synergy Custom system, HyPix'
_diffrn_measurement_method '\w scans'
_diffrn_orient_matrix_type 'CrysAlisPro convention (1999,Acta A55,543-557)'
_diffrn_orient_matrix_UB_11 0.0202830000
_diffrn_orient_matrix_UB_12 0.0299834000
_diffrn_orient_matrix_UB_13 -0.0893926000
_diffrn_orient_matrix_UB_21 0.0229974000
_diffrn_orient_matrix_UB_22 -0.0236755000
_diffrn_orient_matrix_UB_23 -0.1247685000
_diffrn_orient_matrix_UB_31 -0.0329859000
_diffrn_orient_matrix_UB_32 0.0019424000
_diffrn_orient_matrix_UB_33 -0.1419018000
_diffrn_radiation_monochromator mirror
_diffrn_radiation_probe x-ray
_diffrn_radiation_type 'Cu K\a'
_diffrn_radiation_wavelength 1.54184
_diffrn_reflns_av_R_equivalents 0.0448
_diffrn_reflns_av_unetI/netI 0.0436
_diffrn_reflns_Laue_measured_fraction_full 0.998
_diffrn_reflns_Laue_measured_fraction_max 0.979
_diffrn_reflns_limit_h_max 42
_diffrn_reflns_limit_h_min -37
_diffrn_reflns_limit_k_max 8
_diffrn_reflns_limit_k_min -9
_diffrn_reflns_limit_l_max 50
_diffrn_reflns_limit_l_min -50
_diffrn_reflns_number 56455
_diffrn_reflns_point_group_measured_fraction_full 0.895
_diffrn_reflns_point_group_measured_fraction_max 0.862
_diffrn_reflns_theta_full 67.684
_diffrn_reflns_theta_max 77.234
_diffrn_reflns_theta_min 2.194
_diffrn_source 'Rotating-anode X-ray tube'
_diffrn_source_type 'Rigaku (Cu) X-ray Source'
_exptl_absorpt_coefficient_mu 0.663
_exptl_absorpt_correction_T_max 1.00000
_exptl_absorpt_correction_T_min 0.81787
_exptl_absorpt_correction_type multi-scan
_exptl_absorpt_process_details
;
CrysAlisPro 1.171.43.144a (Rigaku Oxford Diffraction, 2024)
Empirical absorption correction using spherical harmonics,
implemented in SCALE3 ABSPACK scaling algorithm.
;
_exptl_crystal_colour 'clear dark yellow'
_exptl_crystal_density_diffrn 1.347
_exptl_crystal_description plate
_exptl_crystal_F_000 4288
_exptl_crystal_size_max 0.04
_exptl_crystal_size_mid 0.04
_exptl_crystal_size_min 0.03
_refine_diff_density_max 0.768
_refine_diff_density_min -0.259
_refine_diff_density_rms 0.090
_refine_ls_abs_structure_details
;
 Flack x determined using 5879 quotients [(I+)-(I-)]/[(I+)+(I-)]
 (Parsons, Flack and Wagner, Acta Cryst. B69 (2013) 249-259).
;
_refine_ls_abs_structure_Flack 0.28(13)
_refine_ls_extinction_method none
_refine_ls_goodness_of_fit_ref 1.033
_refine_ls_hydrogen_treatment constr
_refine_ls_matrix_type full
_refine_ls_number_parameters 1441
_refine_ls_number_reflns 18593
_refine_ls_number_restraints 1
_refine_ls_restrained_S_all 1.033
_refine_ls_R_factor_all 0.0922
_refine_ls_R_factor_gt 0.0849
_refine_ls_shift/su_max 0.000
_refine_ls_shift/su_mean 0.000
_refine_ls_structure_factor_coef Fsqd
_refine_ls_weighting_details 'w=1/[\s^2^(Fo^2^)+(0.1536P)^2^+7.2632P] where P=(Fo^2^+2Fc^2^)/3'
_refine_ls_weighting_scheme calc
_refine_ls_wR_factor_gt 0.2231
_refine_ls_wR_factor_ref 0.2303
_reflns_Friedel_coverage 0.736
_reflns_Friedel_fraction_full 0.790
_reflns_Friedel_fraction_max 0.743
_reflns_number_gt 16386
_reflns_number_total 18593
_reflns_threshold_expression 'I > 2\s(I)'
_cod_data_source_file d5cc01054c2.cif
_cod_data_source_block exp_7622_auto
_cod_depositor_comments 'Adding full bibliography for 7134447.cif.'
_cod_database_code 7134447
_shelx_shelxl_version_number 2018/1
_chemical_oxdiff_formula CNOH
_chemical_oxdiff_usercomment BFAc
_shelx_space_group_comment
;
The symmetry employed for this shelxl refinement is uniquely defined
by the following loop, which should always be used as a source of
symmetry information in preference to the above space-group names.
They are only intended as comments.
;
_olex2_refinement_description
;
1. Fixed Uiso
 At 1.2 times of:
  All C(H) groups
2.a Aromatic/amide H refined with riding coordinates:
 C00C(H00C), C00J(H00J), C00K(H00K), C00O(H00O), C00P(H00P), C18(H18),
 C00S(H00S), C4(H4), C28(H28), C26(H26), C013(H013), C31(H31), C24(H24),
 C01A(H01A), C01B(H01B), C5(H5), C01E(H01E), C01F(H01F), C10(H10), C2(H2),
 C01N(H01N), C01R(H01R), C01S(H01S), C01W(H01W), C29(H29), C022(H022),
 C023(H023), C024(H024), C027(H027), C028(H028), C02B(H02B), C02D(H02D),
 C02I(H02I), C02J(H02J), C02K(H02K), C02M(H02M), C02O(H02O), C02P(H02P),
 C02S(H02S), C02T(H02T), C19(H19), C02V(H02V), C02W(H02W), C02Y(H02Y), C30(H30),
  C14(H14), C3(H3), C035(H035), C037(H037), C038(H038), C32(H32), C03A(H03A),
 C03B(H03B), C12(H12), C03F(H03F), C03G(H03G), C23(H23), C03I(H03I), C03J(H03J),
  C03K(H03K), C15(H15), C03M(H03M), C03N(H03N), C03P(H03P), C16(H16),
 C03T(H03T), C03U(H03U), C03V(H03V), C03W(H03W), C33(H33), C03Z(H03Z),
 C040(H040), C041(H041), C042(H042), C043(H043), C044(H044), C045(H045),
 C046(H046), C047(H047), C048(H048), C049(H049), C04A(H04A), C04B(H04B),
 C04C(H04C), C04D(H04D), C04E(H04E), C04F(H04F), C04G(H04G)
;
_olex2_submission_special_instructions 'No special instructions were received'
_oxdiff_exptl_absorpt_empirical_details
;
Empirical correction (ABSPACK) includes:
- Absorption correction using spherical harmonics
- Frame scaling
;
_oxdiff_exptl_absorpt_empirical_full_max 1.324
_oxdiff_exptl_absorpt_empirical_full_min 0.761

loop_
_space_group_symop_operation_xyz
'x, y, z'
'-x, -y, z+1/2'
'x+1/2, -y, z'
'-x+1/2, y, z+1/2'

loop_
_atom_site_label
_atom_site_type_symbol
_atom_site_fract_x
_atom_site_fract_y
_atom_site_fract_z
_atom_site_U_iso_or_equiv
_atom_site_adp_type
_atom_site_occupancy
_atom_site_site_symmetry_order
_atom_site_calc_flag
_atom_site_refinement_flags_posn
_atom_site_refinement_flags_adp
_atom_site_refinement_flags_occupancy
_atom_site_disorder_assembly
_atom_site_disorder_group
O001 O 0.30199(13) 1.5188(6) 0.59064(13) 0.0411(10) Uani 1 1 d . . . . .
O1 O 0.07168(14) 1.5261(6) 0.30881(14) 0.0469(12) Uani 1 1 d . . . . .
O003 O -0.05464(13) 1.9917(5) 0.90616(12) 0.0367(9) Uani 1 1 d . . . . .
O004 O -0.10007(11) 1.7879(6) 0.90734(13) 0.0469(11) Uani 1 1 d . . . . .
N005 N 0.17091(12) 0.8296(6) 0.34458(12) 0.0295(9) Uani 1 1 d . . . . .
N006 N 0.20281(13) 0.8127(6) 0.61546(13) 0.0354(10) Uani 1 1 d . . . . .
C007 C 0.07854(15) 1.0195(6) 0.61193(14) 0.0260(10) Uani 1 1 d . . . . .
N008 N 0.31340(13) 1.3636(7) 0.59133(13) 0.0369(10) Uani 1 1 d . . . . .
O009 O 0.02664(12) 1.3279(7) 0.30799(16) 0.0570(14) Uani 1 1 d . . . . .
N00A N 0.06055(13) 1.3728(7) 0.31232(13) 0.0371(10) Uani 1 1 d . . . . .
O00B O 0.34780(12) 1.3196(6) 0.58765(16) 0.0576(14) Uani 1 1 d . . . . .
C00C C 0.19702(15) 0.4911(7) 0.40775(15) 0.0308(11) Uani 1 1 d . . . . .
H00C H 0.214872 0.393269 0.410141 0.037 Uiso 1 1 calc R U . . .
N00D N -0.08099(13) 1.3090(6) 0.65446(13) 0.0344(10) Uani 1 1 d . . . . .
O00E O -0.22488(13) 1.8089(6) 0.69066(16) 0.0582(14) Uani 1 1 d . . . . .
C00F C 0.34308(16) 0.5201(7) 0.44774(14) 0.0290(11) Uani 1 1 d . . . . .
O00G O -0.17871(15) 2.0092(6) 0.68926(16) 0.0527(14) Uani 1 1 d . . . . .
N00H N 0.04671(12) 1.2838(7) 0.88316(13) 0.0357(10) Uani 1 1 d . . . . .
C6 C 0.14226(15) 0.9710(7) 0.33849(15) 0.0307(11) Uani 1 1 d . . . . .
C00J C 0.37316(16) 0.4924(7) 0.33703(15) 0.0304(11) Uani 1 1 d . . . . .
H00J H 0.396170 0.463909 0.349168 0.036 Uiso 1 1 calc R U . . .
C00K C -0.03060(16) 0.9680(8) 0.70547(15) 0.0315(11) Uani 1 1 d . . . . .
H00K H -0.012961 0.870080 0.702236 0.038 Uiso 1 1 calc R U . . .
N00L N -0.19084(14) 1.8558(7) 0.68600(15) 0.0413(12) Uani 1 1 d . . . . .
N00M N -0.06588(13) 1.8329(6) 0.90441(13) 0.0352(10) Uani 1 1 d . . . . .
C00N C 0.08644(15) 1.0295(7) 0.64716(14) 0.0272(10) Uani 1 1 d . . . . .
C00O C 0.10427(16) 1.0017(6) 0.58576(17) 0.0299(12) Uani 1 1 d . . . . .
H00O H 0.131220 0.981783 0.590110 0.036 Uiso 1 1 calc R U . . .
C00P C -0.04933(16) 1.5114(7) 0.89440(16) 0.0325(12) Uani 1 1 d . . . . .
H00P H -0.076355 1.481952 0.894738 0.039 Uiso 1 1 calc R U . . .
C00Q C 0.05118(15) 1.0657(7) 0.66407(14) 0.0283(10) Uani 1 1 d . . . . .
C18 C 0.16914(18) 0.5147(8) 0.43169(16) 0.0340(12) Uani 1 1 d . . . . .
H18 H 0.167552 0.435425 0.450246 0.041 Uiso 1 1 calc R U . . .
C00S C 0.05304(16) 1.1048(7) 0.69792(15) 0.0322(11) Uani 1 1 d . . . . .
H00S H 0.029810 1.134149 0.709677 0.039 Uiso 1 1 calc R U . . .
C00T C 0.21420(15) 1.0301(7) 0.87918(16) 0.0318(11) Uani 1 1 d . . . . .
C4 C 0.10302(14) 0.9235(7) 0.33447(14) 0.0292(10) Uani 1 1 d . . . . .
H4 H 0.094834 0.801495 0.337614 0.035 Uiso 1 1 calc R U . . .
C00V C 0.01819(14) 1.0626(7) 0.63959(14) 0.0281(10) Uani 1 1 d . . . . .
C00W C 0.20810(17) 1.0289(8) 0.84348(17) 0.0359(12) Uani 1 1 d . . . . .
C00X C -0.02091(14) 1.0684(7) 0.64589(14) 0.0290(10) Uani 1 1 d . . . . .
C00Y C -0.03863(15) 1.0824(7) 0.67909(14) 0.0289(10) Uani 1 1 d . . . . .
C00Z C 0.01827(16) 1.4228(7) 0.88817(15) 0.0329(11) Uani 1 1 d . . . . .
C28 C 0.35579(15) 0.4905(7) 0.41443(14) 0.0273(10) Uani 1 1 d . . . . .
H28 H 0.381936 0.454009 0.410129 0.033 Uiso 1 1 calc R U . . .
C011 C 0.03587(16) 0.5246(7) 0.62486(18) 0.0361(13) Uani 1 1 d . . . . .
C26 C 0.34132(16) 0.5751(8) 0.28573(15) 0.0362(12) Uani 1 1 d . . . . .
H26 H 0.343171 0.603226 0.262762 0.043 Uiso 1 1 calc R U . . .
C013 C -0.04749(17) 0.9918(8) 0.73649(15) 0.0318(12) Uani 1 1 d . . . . .
H013 H -0.042267 0.909486 0.754093 0.038 Uiso 1 1 calc R U . . .
C014 C 0.14652(16) 1.0459(7) 0.86875(15) 0.0331(11) Uani 1 1 d . . . . .
C015 C 0.03794(14) 1.0522(7) 0.60643(14) 0.0277(10) Uani 1 1 d . . . . .
C9 C 0.20061(15) 0.6023(7) 0.38018(14) 0.0296(10) Uani 1 1 d . . . . .
C31 C 0.36743(19) 0.4943(8) 0.47495(17) 0.0373(13) Uani 1 1 d . . . . .
H31 H 0.392959 0.447285 0.471496 0.045 Uiso 1 1 calc R U . . .
C24 C 0.27873(15) 0.6104(7) 0.42550(15) 0.0309(10) Uani 1 1 d . . . . .
H24 H 0.252805 0.651789 0.429262 0.037 Uiso 1 1 calc R U . . .
C22 C 0.33768(16) 0.5137(7) 0.35308(15) 0.0299(11) Uani 1 1 d . . . . .
C01A C 0.23602(16) 1.0222(8) 0.81818(16) 0.0337(12) Uani 1 1 d . . . . .
H01A H 0.262738 1.001063 0.823313 0.040 Uiso 1 1 calc R U . . .
C01B C 0.21864(16) 1.1321(8) 0.60626(17) 0.0382(12) Uani 1 1 d . . . . .
H01B H 0.191700 1.161372 0.608305 0.046 Uiso 1 1 calc R U . . .
C01C C 0.00228(16) 0.5143(7) 0.57181(18) 0.0364(13) Uani 1 1 d . . . . .
C5 C 0.15459(16) 1.1475(8) 0.33477(17) 0.0394(13) Uani 1 1 d . . . . .
H5 H 0.181281 1.178007 0.338099 0.047 Uiso 1 1 calc R U . . .
C01E C 0.04719(18) 0.9871(9) 0.7946(2) 0.0416(14) Uani 1 1 d . . . . .
H01E H 0.045529 0.910825 0.775680 0.050 Uiso 1 1 calc R U . . .
C01F C 0.07417(17) 0.9500(9) 0.81966(19) 0.0422(14) Uani 1 1 d . . . . .
H01F H 0.090939 0.847864 0.817665 0.051 Uiso 1 1 calc R U . . .
C27 C 0.30475(16) 0.5933(8) 0.45250(15) 0.0347(11) Uani 1 1 d . . . . .
C01H C -0.03660(15) 1.6907(7) 0.89888(14) 0.0328(11) Uani 1 1 d . . . . .
C01I C 0.09122(17) 1.0125(7) 0.55297(15) 0.0302(11) Uani 1 1 d . . . . .
C10 C 0.14359(16) 0.7681(8) 0.39990(15) 0.0342(11) Uani 1 1 d . . . . .
H10 H 0.125331 0.864247 0.397350 0.041 Uiso 1 1 calc R U . . .
C2 C 0.07591(16) 1.0572(8) 0.32576(15) 0.0337(11) Uani 1 1 d . . . . .
H2 H 0.049150 1.027697 0.322538 0.040 Uiso 1 1 calc R U . . .
C01L C 0.04817(15) 1.1964(7) 0.85213(15) 0.0338(11) Uani 1 1 d . . . . .
C01M C 0.17744(16) 1.0477(7) 0.89522(18) 0.0367(13) Uani 1 1 d . . . . .
C01N C 0.01578(17) 0.5235(7) 0.68624(19) 0.0380(14) Uani 1 1 d . . . . .
H01N H -0.010910 0.493888 0.682628 0.046 Uiso 1 1 calc R U . . .
C1 C 0.08895(15) 1.2324(7) 0.32198(15) 0.0334(11) Uani 1 1 d . . . . .
C01P C 0.08243(16) 0.5705(7) 0.66585(18) 0.0370(13) Uani 1 1 d . . . . .
C01Q C 0.07680(14) 1.0599(7) 0.84725(16) 0.0325(11) Uani 1 1 d . . . . .
C01R C 0.12177(17) 1.0239(8) 0.66357(16) 0.0342(12) Uani 1 1 d . . . . .
H01R H 0.145100 0.998034 0.651688 0.041 Uiso 1 1 calc R U . . .
C01S C 0.17678(15) 1.0812(7) 0.92838(16) 0.0328(11) Uani 1 1 d . . . . .
H01S H 0.152413 1.101034 0.939081 0.039 Uiso 1 1 calc R U . . .
C25 C 0.33020(15) 0.5150(7) 0.38870(14) 0.0269(10) Uani 1 1 d . . . . .
C21 C 0.29040(15) 0.5683(7) 0.39414(15) 0.0311(11) Uani 1 1 d . . . . .
C01V C 0.23095(16) 0.9546(8) 0.60954(17) 0.0357(12) Uani 1 1 d . . . . .
C01W C 0.00215(17) 0.5080(7) 0.60636(18) 0.0371(13) Uani 1 1 d . . . . .
H01W H -0.022017 0.491800 0.617587 0.044 Uiso 1 1 calc R U . . .
C29 C 0.37436(17) 0.5136(8) 0.30265(16) 0.0362(12) Uani 1 1 d . . . . .
H29 H 0.397619 0.486314 0.290760 0.043 Uiso 1 1 calc R U . . .
C01Y C 0.05148(17) 1.0586(8) 0.54709(16) 0.0376(12) Uani 1 1 d . . . . .
C01Z C 0.10696(15) 1.0434(8) 0.87420(16) 0.0346(12) Uani 1 1 d . . . . .
C020 C 0.16247(15) 0.5690(8) 0.59417(17) 0.0369(12) Uani 1 1 d . . . . .
C7 C 0.17124(15) 0.7357(7) 0.37515(14) 0.0317(11) Uani 1 1 d . . . . .
C022 C -0.08431(16) 0.9788(8) 0.56990(17) 0.0355(12) Uani 1 1 d . . . . .
H022 H -0.086375 0.895693 0.551945 0.043 Uiso 1 1 calc R U . . .
C023 C 0.17209(19) 0.4576(10) 0.5389(2) 0.0482(16) Uani 1 1 d . . . . .
H023 H 0.166446 0.371948 0.521893 0.058 Uiso 1 1 calc R U . . .
C024 C 0.24912(16) 1.0318(7) 0.89692(17) 0.0350(12) Uani 1 1 d . . . . .
H024 H 0.273306 1.015813 0.885702 0.042 Uiso 1 1 calc R U . . .
C025 C 0.16821(15) 1.0492(8) 0.83659(16) 0.0359(12) Uani 1 1 d . . . . .
C026 C -0.08146(14) 1.2099(7) 0.62451(15) 0.0318(11) Uani 1 1 d . . . . .
C027 C -0.02177(16) 1.3813(8) 0.88958(18) 0.0403(13) Uani 1 1 d . . . . .
H027 H -0.029818 1.258632 0.887095 0.048 Uiso 1 1 calc R U . . .
C028 C 0.02963(16) 1.6003(7) 0.89205(17) 0.0357(12) Uani 1 1 d . . . . .
H028 H 0.056603 1.630293 0.890809 0.043 Uiso 1 1 calc R U . . .
C8 C 0.18416(15) 0.7291(8) 0.31671(15) 0.0340(11) Uani 1 1 d . . . . .
C02A C 0.21186(16) 1.0872(7) 0.94750(16) 0.0353(12) Uani 1 1 d . . . . .
C02B C 0.24576(16) 1.2673(7) 0.59998(16) 0.0364(12) Uani 1 1 d . . . . .
H02B H 0.237801 1.389903 0.597225 0.044 Uiso 1 1 calc R U . . .
C02C C 0.24841(17) 1.0572(7) 0.93151(17) 0.0369(12) Uani 1 1 d . . . . .
C02D C 0.00254(16) 1.7366(8) 0.89774(16) 0.0382(13) Uani 1 1 d . . . . .
H02D H 0.010685 1.858718 0.900789 0.046 Uiso 1 1 calc R U . . .
C02E C 0.08759(14) 1.0477(8) 0.90662(16) 0.0337(11) Uani 1 1 d . . . . .
C02F C 0.07289(16) 0.5518(7) 0.60675(18) 0.0369(13) Uani 1 1 d . . . . .
C13 C 0.23112(15) 0.5864(7) 0.35475(15) 0.0316(11) Uani 1 1 d . . . . .
C02H C 0.05782(14) 1.1784(8) 0.91114(15) 0.0336(11) Uani 1 1 d . . . . .
C02I C 0.20795(17) 0.7180(8) 0.55724(17) 0.0412(13) Uani 1 1 d . . . . .
H02I H 0.226437 0.811539 0.553103 0.049 Uiso 1 1 calc R U . . .
C02J C -0.17617(16) 1.5363(8) 0.67120(15) 0.0338(11) Uani 1 1 d . . . . .
H02J H -0.203119 1.507424 0.673290 0.041 Uiso 1 1 calc R U . . .
C02K C -0.07218(17) 1.1389(9) 0.74112(16) 0.0403(13) Uani 1 1 d . . . . .
H02K H -0.082166 1.163710 0.762656 0.048 Uiso 1 1 calc R U . . .
C02L C 0.19126(16) 0.7018(8) 0.58828(17) 0.0383(13) Uani 1 1 d . . . . .
C02M C 0.17742(17) 0.4869(8) 0.68229(17) 0.0364(12) Uani 1 1 d . . . . .
H02M H 0.160028 0.387929 0.685519 0.044 Uiso 1 1 calc R U . . .
C02N C 0.20163(16) 0.7271(8) 0.64732(18) 0.0399(13) Uani 1 1 d . . . . .
C02O C -0.10838(15) 1.2371(8) 0.59928(15) 0.0356(12) Uani 1 1 d . . . . .
H02O H -0.126344 1.335000 0.600812 0.043 Uiso 1 1 calc R U . . .
C02P C 0.02522(15) 1.0745(7) 0.57488(14) 0.0313(11) Uani 1 1 d . . . . .
H02P H -0.001553 1.101209 0.570991 0.038 Uiso 1 1 calc R U . . .
C17 C 0.27044(15) 0.5765(7) 0.36083(15) 0.0315(11) Uani 1 1 d . . . . .
C02R C -0.05233(15) 1.0753(7) 0.62012(15) 0.0318(11) Uani 1 1 d . . . . .
C02S C 0.07284(16) 0.5723(7) 0.57402(18) 0.0376(13) Uani 1 1 d . . . . .
H02S H 0.096585 0.602699 0.563137 0.045 Uiso 1 1 calc R U . . .
C02T C 0.02285(16) 1.2413(8) 0.82603(16) 0.0385(12) Uani 1 1 d . . . . .
H02T H 0.005860 1.342816 0.827774 0.046 Uiso 1 1 calc R U . . .
C19 C 0.20576(17) 0.4980(8) 0.26516(19) 0.0376(14) Uani 1 1 d . . . . .
H19 H 0.211707 0.413539 0.248057 0.045 Uiso 1 1 calc R U . . .
C02V C 0.28111(19) 1.0893(9) 0.9849(2) 0.0475(15) Uani 1 1 d . . . . .
H02V H 0.304306 1.086249 0.997815 0.057 Uiso 1 1 calc R U . . .
C02W C 0.15483(15) 0.4399(8) 0.56911(19) 0.0408(14) Uani 1 1 d . . . . .
H02W H 0.137718 0.341107 0.573359 0.049 Uiso 1 1 calc R U . . .
C02X C 0.04203(17) 0.5319(8) 0.65897(18) 0.0362(13) Uani 1 1 d . . . . .
C02Y C 0.1025(2) 1.0079(11) 0.49370(18) 0.0519(18) Uani 1 1 d . . . . .
H02Y H 0.119635 0.992954 0.475343 0.062 Uiso 1 1 calc R U . . .
C30 C 0.29358(17) 0.6413(8) 0.48533(16) 0.0405(13) Uani 1 1 d . . . . .
H30 H 0.268466 0.692092 0.489155 0.049 Uiso 1 1 calc R U . . .
C11 C 0.21330(14) 0.5973(7) 0.32142(15) 0.0313(11) Uani 1 1 d . . . . .
C20 C 0.30283(14) 0.5619(7) 0.33602(14) 0.0305(11) Uani 1 1 d . . . . .
C14 C 0.14256(16) 0.6621(8) 0.42792(16) 0.0385(12) Uani 1 1 d . . . . .
H14 H 0.124027 0.687167 0.444876 0.046 Uiso 1 1 calc R U . . .
C3 C 0.12745(16) 1.2822(8) 0.32600(17) 0.0394(13) Uani 1 1 d . . . . .
H3 H 0.135449 1.404467 0.322932 0.047 Uiso 1 1 calc R U . . .
C034 C -0.06794(15) 1.2151(7) 0.68275(15) 0.0334(11) Uani 1 1 d . . . . .
C035 C -0.10948(16) 1.1239(9) 0.57193(16) 0.0391(12) Uani 1 1 d . . . . .
H035 H -0.127613 1.146348 0.554540 0.047 Uiso 1 1 calc R U . . .
C036 C 0.28458(15) 1.2194(7) 0.59785(15) 0.0342(11) Uani 1 1 d . . . . .
C037 C -0.08251(16) 1.2501(8) 0.71483(16) 0.0385(12) Uani 1 1 d . . . . .
H037 H -0.099474 1.350191 0.718433 0.046 Uiso 1 1 calc R U . . .
C038 C 0.1165(2) 0.9914(9) 0.52506(17) 0.0406(14) Uani 1 1 d . . . . .
H038 H 0.143427 0.965604 0.528479 0.049 Uiso 1 1 calc R U . . .
C32 C 0.31825(19) 0.6156(9) 0.51132(17) 0.0438(13) Uani 1 1 d . . . . .
H32 H 0.310416 0.652123 0.532945 0.053 Uiso 1 1 calc R U . . .
C03A C 0.02302(17) 1.1351(9) 0.79764(17) 0.0433(14) Uani 1 1 d . . . . .
H03A H 0.006018 1.165366 0.779829 0.052 Uiso 1 1 calc R U . . .
C03B C 0.21117(18) 1.1230(8) 0.98171(17) 0.0422(13) Uani 1 1 d . . . . .
H03B H 0.186895 1.145906 0.992361 0.051 Uiso 1 1 calc R U . . .
C03C C -0.16305(16) 1.7146(7) 0.67576(16) 0.0362(12) Uani 1 1 d . . . . .
C12 C 0.16931(16) 0.7590(9) 0.28480(16) 0.0396(13) Uani 1 1 d . . . . .
H12 H 0.151904 0.856949 0.280723 0.048 Uiso 1 1 calc R U . . .
C03E C 0.14359(17) 0.5693(7) 0.62748(18) 0.0401(13) Uani 1 1 d . . . . .
C03F C 0.22756(16) 0.7750(8) 0.67232(18) 0.0418(14) Uani 1 1 d . . . . .
H03F H 0.244558 0.875696 0.669448 0.050 Uiso 1 1 calc R U . . .
C03G C 0.09506(17) 0.9245(8) 0.93205(17) 0.0396(13) Uani 1 1 d . . . . .
H03G H 0.112558 0.826307 0.928453 0.048 Uiso 1 1 calc R U . . .
C23 C 0.30560(16) 0.5958(8) 0.30203(15) 0.0362(12) Uani 1 1 d . . . . .
H23 H 0.283138 0.633100 0.289960 0.043 Uiso 1 1 calc R U . . .
C03I C 0.04018(17) 1.1991(9) 0.94233(17) 0.0415(13) Uani 1 1 d . . . . .
H03I H 0.021579 1.292709 0.946003 0.050 Uiso 1 1 calc R U . . .
C03J C -0.12400(16) 1.7616(8) 0.67155(19) 0.0429(14) Uani 1 1 d . . . . .
H03J H -0.115690 1.883713 0.674190 0.051 Uiso 1 1 calc R U . . .
C03K C 0.09405(19) 0.6088(8) 0.69790(18) 0.0430(13) Uani 1 1 d . . . . .
H03K H 0.120479 0.639595 0.702429 0.052 Uiso 1 1 calc R U . . .
C15 C 0.22172(15) 0.4793(7) 0.29569(17) 0.0327(12) Uani 1 1 d . . . . .
H15 H 0.239300 0.381789 0.299603 0.039 Uiso 1 1 calc R U . . .
C03M C 0.12317(17) 1.0560(9) 0.69745(18) 0.0435(14) Uani 1 1 d . . . . .
H03M H 0.147275 1.047733 0.709060 0.052 Uiso 1 1 calc R U . . .
C03N C -0.05604(16) 0.9537(8) 0.59393(17) 0.0359(12) Uani 1 1 d . . . . .
H03N H -0.038949 0.852393 0.592554 0.043 Uiso 1 1 calc R U . . .
C03O C -0.10969(16) 1.4501(8) 0.65977(15) 0.0335(11) Uani 1 1 d . . . . .
C03P C 0.0382(2) 1.0730(10) 0.51447(17) 0.0478(15) Uani 1 1 d . . . . .
H03P H 0.011617 1.101428 0.510265 0.057 Uiso 1 1 calc R U . . .
C03Q C 0.17344(16) 0.5922(7) 0.65310(17) 0.0371(12) Uani 1 1 d . . . . .
C16 C 0.18035(16) 0.6433(10) 0.25903(17) 0.0416(13) Uani 1 1 d . . . . .
H16 H 0.170611 0.663149 0.237239 0.050 Uiso 1 1 calc R U . . .
C03S C 0.10414(16) 0.5639(7) 0.63275(17) 0.0355(12) Uani 1 1 d . . . . .
C03T C 0.08853(18) 1.1010(8) 0.71457(15) 0.0383(12) Uani 1 1 d . . . . .
H03T H 0.089515 1.128880 0.737592 0.046 Uiso 1 1 calc R U . . .
C03U C 0.27052(17) 0.9104(8) 0.6079(2) 0.0455(15) Uani 1 1 d . . . . .
H03U H 0.278743 0.788601 0.611163 0.055 Uiso 1 1 calc R U . . .
C03V C -0.03132(19) 0.4895(10) 0.5513(2) 0.053(2) Uani 1 1 d . . . . .
H03V H -0.056101 0.472929 0.561463 0.064 Uiso 1 1 calc R U . . .
C03W C -0.14929(16) 1.4041(8) 0.66365(16) 0.0366(12) Uani 1 1 d . . . . .
H03W H -0.157460 1.281697 0.661050 0.044 Uiso 1 1 calc R U . . .
C03X C 0.03851(18) 0.5504(9) 0.55481(19) 0.0443(14) Uani 1 1 d . . . . .
C33 C 0.3557(2) 0.5348(10) 0.50671(18) 0.0461(15) Uani 1 1 d . . . . .
H33 H 0.372082 0.509530 0.525157 0.055 Uiso 1 1 calc R U . . .
C03Z C 0.28309(18) 1.0582(8) 0.95107(18) 0.0417(14) Uani 1 1 d . . . . .
H03Z H 0.307699 1.037364 0.940838 0.050 Uiso 1 1 calc R U . . .
C040 C 0.0768(2) 0.9452(10) 0.9629(2) 0.0492(16) Uani 1 1 d . . . . .
H040 H 0.082885 0.864507 0.980524 0.059 Uiso 1 1 calc R U . . .
C041 C 0.22862(18) 0.6733(9) 0.70209(18) 0.0458(14) Uani 1 1 d . . . . .
H041 H 0.245575 0.709078 0.719591 0.055 Uiso 1 1 calc R U . . .
C042 C 0.0502(2) 1.0812(9) 0.96773(18) 0.0450(14) Uani 1 1 d . . . . .
H042 H 0.038417 1.095108 0.988928 0.054 Uiso 1 1 calc R U . . .
C043 C 0.2452(2) 1.1254(9) 1.00015(18) 0.0479(14) Uani 1 1 d . . . . .
H043 H 0.244233 1.151613 1.023241 0.058 Uiso 1 1 calc R U . . .
C044 C 0.15699(17) 1.0782(8) 0.80392(17) 0.0409(13) Uani 1 1 d . . . . .
H044 H 0.130296 1.099732 0.798771 0.049 Uiso 1 1 calc R U . . .
C045 C 0.22426(18) 1.0470(9) 0.78533(17) 0.0422(13) Uani 1 1 d . . . . .
H045 H 0.242885 1.044199 0.767836 0.051 Uiso 1 1 calc R U . . .
C046 C 0.0663(2) 0.6020(9) 0.72408(19) 0.0460(14) Uani 1 1 d . . . . .
H046 H 0.073965 0.628594 0.746214 0.055 Uiso 1 1 calc R U . . .
C047 C 0.0287(2) 0.5573(9) 0.7173(2) 0.0490(16) Uani 1 1 d . . . . .
H047 H 0.010635 0.549499 0.735133 0.059 Uiso 1 1 calc R U . . .
C048 C 0.29765(17) 1.0439(9) 0.6014(2) 0.0466(16) Uani 1 1 d . . . . .
H048 H 0.324644 1.015656 0.599527 0.056 Uiso 1 1 calc R U . . .
C049 C 0.18489(19) 1.0758(10) 0.77853(18) 0.0468(15) Uani 1 1 d . . . . .
H049 H 0.176793 1.094185 0.756214 0.056 Uiso 1 1 calc R U . . .
C04A C 0.0636(3) 1.0463(13) 0.48823(19) 0.063(2) Uani 1 1 d . . . . .
H04A H 0.054047 1.054430 0.466117 0.076 Uiso 1 1 calc R U . . .
C04B C -0.09776(17) 1.6284(9) 0.66351(19) 0.0433(14) Uani 1 1 d . . . . .
H04B H -0.071016 1.658744 0.660460 0.052 Uiso 1 1 calc R U . . .
C04C C 0.20481(19) 0.5200(9) 0.70593(19) 0.0429(15) Uani 1 1 d . . . . .
H04C H 0.207741 0.441692 0.724506 0.051 Uiso 1 1 calc R U . . .
C04D C 0.03950(19) 0.5544(11) 0.5199(2) 0.0568(19) Uani 1 1 d . . . . .
H04D H 0.063286 0.584862 0.509137 0.068 Uiso 1 1 calc R U . . .
C04E C -0.0290(2) 0.4887(12) 0.5180(2) 0.059(2) Uani 1 1 d . . . . .
H04E H -0.052225 0.469851 0.505476 0.071 Uiso 1 1 calc R U . . .
C04F C 0.19800(18) 0.6000(10) 0.5323(2) 0.0499(16) Uani 1 1 d . . . . .
H04F H 0.208661 0.614829 0.510709 0.060 Uiso 1 1 calc R U . . .
C04G C 0.0068(2) 0.5151(12) 0.5007(2) 0.063(2) Uani 1 1 d . . . . .
H04G H 0.008263 0.506278 0.477203 0.076 Uiso 1 1 calc R U . . .

loop_
_atom_site_aniso_label
_atom_site_aniso_U_11
_atom_site_aniso_U_22
_atom_site_aniso_U_33
_atom_site_aniso_U_23
_atom_site_aniso_U_13
_atom_site_aniso_U_12
O001 0.035(2) 0.034(2) 0.054(3) 0.0007(18) 0.0041(19) 0.0017(16)
O1 0.037(2) 0.033(2) 0.071(4) 0.006(2) -0.008(2) 0.0042(16)
O003 0.041(2) 0.0227(17) 0.046(2) 0.0007(15) 0.0015(19) 0.0014(14)
O004 0.0289(19) 0.040(2) 0.072(3) 0.003(2) 0.0090(19) 0.0043(16)
N005 0.027(2) 0.0240(19) 0.037(2) 0.0011(17) -0.0034(17) 0.0037(16)
N006 0.028(2) 0.029(2) 0.049(3) -0.004(2) 0.0018(18) -0.0023(17)
C007 0.022(2) 0.024(2) 0.033(3) 0.0010(18) 0.007(2) 0.0007(17)
N008 0.030(2) 0.039(2) 0.042(3) -0.001(2) 0.0036(19) -0.0082(19)
O009 0.031(2) 0.042(2) 0.098(4) -0.002(2) -0.018(2) 0.0055(18)
N00A 0.030(2) 0.033(2) 0.048(3) -0.004(2) -0.0067(19) 0.0081(18)
O00B 0.027(2) 0.041(2) 0.104(4) -0.009(3) 0.015(2) -0.0059(17)
C00C 0.025(2) 0.034(3) 0.034(3) 0.003(2) -0.007(2) -0.0010(19)
N00D 0.028(2) 0.030(2) 0.046(3) 0.0029(19) 0.0020(18) 0.0043(17)
O00E 0.032(2) 0.037(2) 0.105(4) 0.006(2) 0.019(2) 0.0065(17)
C00F 0.023(2) 0.033(3) 0.031(3) 0.003(2) -0.002(2) -0.0060(19)
O00G 0.043(3) 0.028(2) 0.087(4) -0.004(2) 0.018(3) 0.0025(17)
N00H 0.025(2) 0.035(2) 0.047(3) -0.001(2) -0.0008(18) 0.0070(17)
C6 0.024(2) 0.033(2) 0.035(3) 0.002(2) -0.004(2) 0.004(2)
C00J 0.022(2) 0.035(3) 0.034(3) 0.001(2) 0.002(2) 0.0031(19)
C00K 0.025(2) 0.039(3) 0.031(3) 0.003(2) -0.001(2) 0.002(2)
N00L 0.029(2) 0.031(2) 0.064(3) 0.007(2) 0.008(2) 0.0062(18)
N00M 0.031(2) 0.034(2) 0.041(3) 0.0011(19) 0.0041(18) 0.0007(18)
C00N 0.021(2) 0.029(2) 0.032(3) 0.0030(19) -0.001(2) 0.0006(18)
C00O 0.023(2) 0.019(2) 0.048(4) -0.0036(19) 0.009(2) -0.0023(17)
C00P 0.024(2) 0.029(2) 0.044(3) 0.001(2) 0.000(2) -0.0046(18)
C00Q 0.028(2) 0.022(2) 0.035(3) 0.0024(19) 0.000(2) 0.0025(18)
C18 0.034(3) 0.034(3) 0.034(3) 0.004(2) -0.006(2) -0.007(2)
C00S 0.033(3) 0.028(2) 0.036(3) 0.002(2) 0.000(2) -0.0019(19)
C00T 0.021(2) 0.030(2) 0.044(3) -0.002(2) 0.003(2) 0.0021(19)
C4 0.021(2) 0.031(2) 0.035(3) -0.003(2) -0.0027(19) 0.0013(18)
C00V 0.023(2) 0.029(2) 0.032(3) 0.0024(19) 0.0032(19) 0.0044(18)
C00W 0.029(3) 0.032(3) 0.046(3) -0.006(2) 0.004(2) 0.002(2)
C00X 0.023(2) 0.024(2) 0.039(3) 0.0016(19) 0.004(2) 0.0028(17)
C00Y 0.026(2) 0.025(2) 0.036(3) 0.0023(19) 0.0002(19) 0.0005(18)
C00Z 0.032(3) 0.026(2) 0.040(3) -0.003(2) 0.001(2) -0.002(2)
C28 0.022(2) 0.033(2) 0.027(3) 0.0017(19) 0.0011(19) 0.0015(18)
C011 0.023(2) 0.023(2) 0.062(4) 0.004(2) 0.002(2) -0.0013(18)
C26 0.033(3) 0.043(3) 0.032(3) 0.006(2) 0.000(2) -0.002(2)
C013 0.027(3) 0.043(3) 0.025(3) 0.009(2) 0.004(2) 0.005(2)
C014 0.030(3) 0.032(3) 0.038(3) -0.001(2) -0.001(2) 0.004(2)
C015 0.022(2) 0.024(2) 0.037(3) -0.002(2) 0.0050(19) -0.0018(18)
C9 0.029(2) 0.027(2) 0.032(3) 0.0027(19) -0.0055(19) -0.0027(19)
C31 0.035(3) 0.037(3) 0.040(3) 0.004(2) -0.008(3) 0.002(2)
C24 0.025(2) 0.026(2) 0.041(3) 0.000(2) 0.000(2) -0.0015(18)
C22 0.025(2) 0.030(2) 0.036(3) 0.003(2) -0.004(2) 0.0003(19)
C01A 0.023(2) 0.035(3) 0.043(3) -0.008(2) 0.006(2) -0.0058(19)
C01B 0.025(2) 0.037(3) 0.053(4) 0.004(3) -0.003(2) -0.007(2)
C01C 0.019(2) 0.031(3) 0.059(4) 0.007(2) -0.010(2) -0.0018(19)
C5 0.028(3) 0.035(3) 0.055(4) 0.005(2) 0.004(2) -0.002(2)
C01E 0.029(3) 0.045(3) 0.051(4) -0.009(3) -0.006(3) -0.004(2)
C01F 0.030(3) 0.039(3) 0.057(4) 0.001(3) 0.004(3) 0.003(2)
C27 0.032(3) 0.031(3) 0.041(3) 0.002(2) -0.002(2) -0.003(2)
C01H 0.028(2) 0.031(2) 0.039(3) 0.003(2) 0.001(2) 0.002(2)
C01I 0.029(3) 0.028(2) 0.033(3) -0.0021(19) 0.013(2) -0.0036(18)
C10 0.029(2) 0.033(3) 0.040(3) -0.001(2) -0.006(2) -0.003(2)
C2 0.025(2) 0.035(3) 0.041(3) -0.005(2) -0.005(2) 0.004(2)
C01L 0.025(2) 0.032(3) 0.044(3) -0.002(2) -0.002(2) -0.002(2)
C01M 0.024(2) 0.029(2) 0.058(4) 0.001(2) -0.001(2) -0.002(2)
C01N 0.027(3) 0.028(2) 0.059(4) 0.006(2) 0.006(3) 0.004(2)
C1 0.028(2) 0.032(3) 0.040(3) -0.003(2) -0.003(2) 0.005(2)
C01P 0.027(3) 0.021(2) 0.064(4) 0.010(2) 0.005(2) 0.0018(19)
C01Q 0.019(2) 0.032(2) 0.046(3) 0.001(2) -0.003(2) 0.0006(19)
C01R 0.023(3) 0.040(3) 0.040(3) 0.001(2) 0.002(2) -0.001(2)
C01S 0.023(2) 0.028(2) 0.047(3) 0.003(2) -0.003(2) 0.0018(19)
C25 0.023(2) 0.027(2) 0.030(3) -0.0004(19) 0.003(2) -0.0002(17)
C21 0.029(2) 0.022(2) 0.043(3) 0.004(2) 0.002(2) 0.0022(18)
C01V 0.023(2) 0.035(3) 0.050(3) -0.003(2) 0.004(2) -0.003(2)
C01W 0.024(3) 0.030(3) 0.057(4) 0.007(2) -0.002(2) -0.0043(19)
C29 0.031(3) 0.047(3) 0.030(3) 0.000(2) 0.007(2) 0.002(2)
C01Y 0.035(3) 0.040(3) 0.038(3) 0.000(2) 0.000(2) -0.006(2)
C01Z 0.021(2) 0.036(3) 0.047(3) -0.002(2) 0.000(2) 0.002(2)
C020 0.024(2) 0.033(3) 0.054(4) -0.003(2) -0.001(2) -0.002(2)
C7 0.029(2) 0.029(2) 0.037(3) 0.001(2) -0.006(2) -0.0021(19)
C022 0.025(2) 0.040(3) 0.042(3) -0.004(2) 0.003(2) -0.007(2)
C023 0.033(3) 0.053(4) 0.058(4) -0.014(3) 0.000(3) -0.001(3)
C024 0.021(2) 0.033(3) 0.050(4) -0.001(2) 0.000(2) -0.002(2)
C025 0.024(2) 0.035(3) 0.049(3) 0.001(2) 0.004(2) -0.003(2)
C026 0.020(2) 0.032(2) 0.043(3) 0.009(2) 0.001(2) -0.0026(18)
C027 0.028(3) 0.033(3) 0.060(4) -0.005(3) 0.000(2) 0.000(2)
C028 0.027(2) 0.026(2) 0.053(3) -0.001(2) 0.009(2) -0.0018(19)
C8 0.025(2) 0.034(3) 0.043(3) -0.003(2) -0.002(2) -0.002(2)
C02A 0.030(3) 0.029(2) 0.047(3) 0.003(2) -0.003(2) 0.005(2)
C02B 0.028(2) 0.028(2) 0.054(3) 0.002(2) 0.001(2) -0.001(2)
C02C 0.031(3) 0.026(2) 0.054(4) -0.002(2) -0.006(2) -0.004(2)
C02D 0.028(2) 0.029(3) 0.057(4) -0.009(2) 0.005(2) -0.006(2)
C02E 0.019(2) 0.035(3) 0.048(3) 0.002(2) -0.001(2) -0.008(2)
C02F 0.025(3) 0.027(2) 0.058(4) 0.001(2) 0.005(2) -0.002(2)
C13 0.029(2) 0.022(2) 0.043(3) 0.001(2) -0.003(2) 0.0027(18)
C02H 0.024(2) 0.034(3) 0.043(3) -0.001(2) -0.003(2) -0.006(2)
C02I 0.035(3) 0.037(3) 0.052(4) -0.001(3) 0.004(2) -0.005(2)
C02J 0.026(2) 0.038(3) 0.037(3) 0.009(2) 0.004(2) 0.000(2)
C02K 0.033(3) 0.050(3) 0.038(3) 0.003(3) 0.006(2) 0.003(2)
C02L 0.027(2) 0.031(3) 0.057(4) -0.001(3) 0.003(2) 0.002(2)
C02M 0.030(3) 0.039(3) 0.040(3) 0.003(2) 0.011(2) 0.003(2)
C02N 0.028(3) 0.032(3) 0.059(4) -0.003(3) 0.011(2) 0.004(2)
C02O 0.023(2) 0.039(3) 0.045(3) 0.006(2) 0.001(2) 0.003(2)
C02P 0.025(2) 0.032(3) 0.036(3) -0.001(2) 0.001(2) -0.0040(19)
C17 0.029(2) 0.026(2) 0.040(3) 0.004(2) 0.001(2) -0.0013(19)
C02R 0.024(2) 0.028(2) 0.043(3) 0.004(2) 0.000(2) 0.0011(19)
C02S 0.026(2) 0.023(2) 0.064(4) 0.003(2) -0.007(2) -0.0036(19)
C02T 0.027(2) 0.042(3) 0.046(3) -0.001(3) -0.003(2) 0.002(2)
C19 0.025(3) 0.037(3) 0.051(4) -0.009(2) -0.001(2) 0.000(2)
C02V 0.041(3) 0.038(3) 0.064(4) -0.002(3) -0.020(3) -0.001(2)
C02W 0.022(2) 0.036(3) 0.065(4) -0.005(3) 0.003(2) -0.004(2)
C02X 0.025(3) 0.029(2) 0.055(4) 0.005(2) 0.004(2) 0.006(2)
C02Y 0.053(4) 0.071(5) 0.031(3) -0.009(3) 0.013(3) -0.014(3)
C30 0.039(3) 0.041(3) 0.042(3) 0.002(2) 0.004(2) -0.006(2)
C11 0.023(2) 0.032(2) 0.039(3) 0.000(2) -0.003(2) -0.0008(19)
C20 0.020(2) 0.033(3) 0.038(3) 0.001(2) -0.005(2) -0.0035(19)
C14 0.030(3) 0.044(3) 0.041(3) -0.004(2) -0.001(2) -0.005(2)
C3 0.033(3) 0.027(2) 0.059(4) 0.004(2) -0.005(2) -0.001(2)
C034 0.025(2) 0.031(2) 0.045(3) 0.005(2) 0.002(2) -0.0002(19)
C035 0.029(2) 0.048(3) 0.040(3) 0.010(3) -0.003(2) -0.006(2)
C036 0.024(2) 0.032(3) 0.047(3) -0.003(2) 0.005(2) -0.006(2)
C037 0.030(3) 0.039(3) 0.046(3) 0.001(2) 0.007(2) 0.009(2)
C038 0.040(3) 0.047(3) 0.035(3) -0.003(2) 0.015(3) -0.005(2)
C32 0.049(3) 0.042(3) 0.040(3) 0.001(3) 0.000(3) -0.009(3)
C03A 0.031(3) 0.054(4) 0.045(3) -0.003(3) -0.003(2) -0.004(2)
C03B 0.042(3) 0.036(3) 0.049(4) -0.003(3) -0.002(3) 0.012(2)
C03C 0.029(3) 0.026(2) 0.053(3) 0.006(2) 0.007(2) 0.010(2)
C12 0.028(3) 0.045(3) 0.047(3) 0.000(3) -0.001(2) 0.004(2)
C03E 0.032(3) 0.026(2) 0.062(4) -0.001(2) 0.006(3) -0.001(2)
C03F 0.025(2) 0.038(3) 0.062(4) 0.000(3) -0.003(2) -0.001(2)
C03G 0.034(3) 0.032(3) 0.053(4) 0.000(2) -0.004(2) -0.005(2)
C23 0.031(3) 0.040(3) 0.038(3) -0.002(2) -0.004(2) -0.005(2)
C03I 0.031(3) 0.039(3) 0.054(4) 0.002(3) 0.003(2) -0.001(2)
C03J 0.031(3) 0.029(3) 0.068(4) 0.002(3) 0.007(3) 0.001(2)
C03K 0.041(3) 0.035(3) 0.053(4) 0.000(3) 0.006(3) 0.007(2)
C15 0.022(2) 0.030(2) 0.047(3) -0.005(2) 0.001(2) 0.0017(19)
C03M 0.027(3) 0.052(3) 0.051(4) 0.008(3) -0.009(2) -0.007(2)
C03N 0.026(3) 0.037(3) 0.045(3) 0.001(2) 0.003(2) -0.004(2)
C03O 0.027(3) 0.036(3) 0.037(3) 0.005(2) 0.003(2) 0.002(2)
C03P 0.049(3) 0.060(4) 0.035(3) 0.005(3) -0.003(3) -0.008(3)
C03Q 0.028(3) 0.031(2) 0.052(4) -0.001(2) 0.008(2) 0.002(2)
C16 0.029(3) 0.057(4) 0.040(3) -0.003(3) -0.001(2) 0.005(2)
C03S 0.026(2) 0.023(2) 0.057(4) 0.004(2) 0.004(2) -0.0035(19)
C03T 0.049(3) 0.033(3) 0.033(3) 0.004(2) -0.003(2) -0.004(2)
C03U 0.029(3) 0.027(3) 0.080(5) -0.005(3) 0.010(3) 0.004(2)
C03V 0.027(3) 0.049(4) 0.083(6) 0.016(3) -0.022(3) -0.006(2)
C03W 0.027(3) 0.038(3) 0.045(3) 0.006(2) 0.004(2) 0.001(2)
C03X 0.034(3) 0.038(3) 0.061(4) 0.009(3) -0.009(3) -0.005(2)
C33 0.045(3) 0.058(4) 0.036(3) 0.001(3) -0.013(3) -0.007(3)
C03Z 0.035(3) 0.034(3) 0.056(4) 0.000(3) -0.009(3) -0.001(2)
C040 0.041(3) 0.046(3) 0.060(4) 0.015(3) -0.007(3) -0.011(3)
C041 0.035(3) 0.049(3) 0.054(4) -0.003(3) -0.002(3) 0.007(3)
C042 0.048(3) 0.042(3) 0.045(4) 0.006(3) 0.003(3) -0.009(3)
C043 0.055(4) 0.047(3) 0.042(3) -0.007(3) -0.010(3) 0.007(3)
C044 0.032(3) 0.042(3) 0.049(4) 0.005(3) -0.005(2) -0.008(2)
C045 0.035(3) 0.047(3) 0.045(3) -0.004(3) 0.004(2) -0.010(2)
C046 0.048(3) 0.036(3) 0.054(4) -0.001(3) 0.002(3) 0.009(3)
C047 0.048(4) 0.036(3) 0.064(5) 0.003(3) 0.017(3) 0.009(3)
C048 0.024(3) 0.041(3) 0.075(5) 0.001(3) 0.014(3) 0.004(2)
C049 0.044(3) 0.055(4) 0.042(3) -0.002(3) -0.005(3) -0.009(3)
C04A 0.066(5) 0.093(6) 0.030(3) 0.001(3) 0.001(3) -0.015(4)
C04B 0.026(3) 0.041(3) 0.063(4) 0.007(3) 0.009(2) 0.009(2)
C04C 0.038(3) 0.050(3) 0.041(4) 0.002(3) 0.012(3) 0.008(3)
C04D 0.035(3) 0.063(4) 0.073(5) 0.025(4) -0.013(3) -0.005(3)
C04E 0.038(3) 0.072(5) 0.068(5) 0.012(4) -0.028(3) -0.001(3)
C04F 0.034(3) 0.056(4) 0.059(4) -0.001(3) 0.009(3) -0.005(3)
C04G 0.047(4) 0.075(5) 0.068(5) 0.025(4) -0.027(4) -0.002(3)

loop_
_atom_type_symbol
_atom_type_description
_atom_type_scat_dispersion_real
_atom_type_scat_dispersion_imag
_atom_type_scat_source
C C 0.0181 0.0091 'International Tables Vol C Tables 4.2.6.8 and 6.1.1.4'
H H 0.0000 0.0000 'International Tables Vol C Tables 4.2.6.8 and 6.1.1.4'
N N 0.0311 0.0180 'International Tables Vol C Tables 4.2.6.8 and 6.1.1.4'
O O 0.0492 0.0322 'International Tables Vol C Tables 4.2.6.8 and 6.1.1.4'

loop_
_geom_angle_atom_site_label_1
_geom_angle_atom_site_label_2
_geom_angle_atom_site_label_3
_geom_angle
_geom_angle_site_symmetry_1
_geom_angle_site_symmetry_3
_geom_angle_publ_flag
C7 N005 C6 120.3(4) . . ?
C7 N005 C8 115.5(4) . . ?
C8 N005 C6 117.2(5) . . ?
C02L N006 C01V 118.4(5) . . ?
C02L N006 C02N 115.4(5) . . ?
C02N N006 C01V 119.2(5) . . ?
C00O C007 C00N 129.4(5) . . ?
C00O C007 C015 121.2(6) . . ?
C015 C007 C00N 109.0(5) . . ?
O001 N008 O00B 123.7(5) . . ?
O001 N008 C036 118.1(5) . . ?
O00B N008 C036 118.2(5) . . ?
O1 N00A O009 122.7(5) . . ?
O1 N00A C1 118.9(5) . . ?
O009 N00A C1 118.4(5) . . ?
C18 C00C H00C 118.3 . . ?
C18 C00C C9 123.5(5) . . ?
C9 C00C H00C 118.3 . . ?
C026 N00D C03O 119.4(5) . . ?
C034 N00D C026 116.2(4) . . ?
C034 N00D C03O 116.7(5) . . ?
C28 C00F C27 117.6(5) . . ?
C31 C00F C28 122.5(5) . . ?
C31 C00F C27 119.7(6) . . ?
C01L N00H C00Z 118.6(5) . . ?
C01L N00H C02H 116.4(5) . . ?
C02H N00H C00Z 117.6(5) . . ?
C4 C6 N005 119.3(5) . . ?
C5 C6 N005 119.3(5) . . ?
C5 C6 C4 121.3(5) . . ?
C22 C00J H00J 120.8 . . ?
C22 C00J C29 118.5(5) . . ?
C29 C00J H00J 120.8 . . ?
C00Y C00K H00K 118.9 . . ?
C00Y C00K C013 122.1(5) . . ?
C013 C00K H00K 118.9 . . ?
O00E N00L C03C 117.2(5) . . ?
O00G N00L O00E 124.8(5) . . ?
O00G N00L C03C 118.0(5) . . ?
O003 N00M C01H 118.3(4) . . ?
O004 N00M O003 123.4(5) . . ?
O004 N00M C01H 118.4(5) . . ?
C00Q C00N C007 108.9(5) . . ?
C01R C00N C007 129.3(5) . . ?
C01R C00N C00Q 121.6(5) . . ?
C007 C00O H00O 119.6 . . ?
C007 C00O C01I 120.9(5) . . ?
C01I C00O H00O 119.6 . . ?
C01H C00P H00P 121.1 . . ?
C027 C00P H00P 121.1 . . ?
C027 C00P C01H 117.9(5) . . ?
C00N C00Q C00V 108.9(5) . . ?
C00S C00Q C00N 118.2(5) . . ?
C00S C00Q C00V 132.9(5) . . ?
C00C C18 H18 121.1 . . ?
C00C C18 C14 117.8(5) . . ?
C14 C18 H18 121.1 . . ?
C00Q C00S H00S 119.7 . . ?
C03T C00S C00Q 120.5(5) . . ?
C03T C00S H00S 119.7 . . ?
C01M C00T C00W 108.9(5) . . ?
C024 C00T C00W 129.1(5) . . ?
C024 C00T C01M 121.7(6) . . ?
C6 C4 H4 120.3 . . ?
C6 C4 C2 119.3(5) . . ?
C2 C4 H4 120.3 . . ?
C00Q C00V C015 104.3(4) . . ?
C00X C00V C00Q 128.1(5) . . ?
C00X C00V C015 127.6(5) . . ?
C01A C00W C00T 128.6(6) . . ?
C01A C00W C025 121.7(6) . . ?
C025 C00W C00T 109.6(5) . . ?
C00V C00X C00Y 125.1(5) . . ?
C00V C00X C02R 125.3(5) . . ?
C00Y C00X C02R 109.4(4) . . ?
C00K C00Y C00X 125.0(5) . . ?
C00K C00Y C034 118.9(5) . . ?
C034 C00Y C00X 115.9(5) . . ?
C027 C00Z N00H 120.9(5) . . ?
C028 C00Z N00H 120.5(5) . . ?
C028 C00Z C027 118.6(5) . . ?
C00F C28 H28 120.1 . . ?
C25 C28 C00F 119.8(5) . . ?
C25 C28 H28 120.1 . . ?
C01W C011 C02F 117.6(7) . . ?
C01W C011 C02X 131.6(6) . . ?
C02X C011 C02F 110.7(5) . . ?
C29 C26 H26 119.5 . . ?
C29 C26 C23 121.0(6) . . ?
C23 C26 H26 119.5 . . ?
C00K C013 H013 120.9 . . ?
C02K C013 C00K 118.3(5) . . ?
C02K C013 H013 120.9 . . ?
C01Z C014 C01M 125.6(6) . . ?
C01Z C014 C025 129.0(5) . . ?
C025 C014 C01M 105.4(5) . . ?
C007 C015 C00V 108.0(5) . . ?
C02P C015 C007 118.6(5) . . ?
C02P C015 C00V 133.3(5) . . ?
C00C C9 C7 117.4(5) . . ?
C00C C9 C13 125.1(5) . . ?
C7 C9 C13 117.3(5) . . ?
C00F C31 H31 119.0 . . ?
C33 C31 C00F 121.9(6) . . ?
C33 C31 H31 119.0 . . ?
C27 C24 H24 119.7 . . ?
C21 C24 H24 119.7 . . ?
C21 C24 C27 120.6(5) . . ?
C00J C22 C25 127.9(5) . . ?
C00J C22 C20 122.6(6) . . ?
C20 C22 C25 109.1(5) . . ?
C00W C01A H01A 120.3 . . ?
C045 C01A C00W 119.3(6) . . ?
C045 C01A H01A 120.3 . . ?
C01V C01B H01B 120.2 . . ?
C01V C01B C02B 119.6(5) . . ?
C02B C01B H01B 120.2 . . ?
C01W C01C C03V 124.9(6) . . ?
C01W C01C C03X 118.9(5) . . ?
C03V C01C C03X 116.1(7) . . ?
C6 C5 H5 120.2 . . ?
C6 C5 C3 119.5(5) . . ?
C3 C5 H5 120.2 . . ?
C01F C01E H01E 120.3 . . ?
C03A C01E H01E 120.3 . . ?
C03A C01E C01F 119.4(6) . . ?
C01E C01F H01F 119.6 . . ?
C01Q C01F C01E 120.7(6) . . ?
C01Q C01F H01F 119.6 . . ?
C24 C27 C00F 120.6(5) . . ?
C24 C27 C30 121.7(5) . . ?
C30 C27 C00F 117.7(5) . . ?
C00P C01H N00M 118.7(5) . . ?
C02D C01H N00M 119.5(5) . . ?
C02D C01H C00P 121.8(5) . . ?
C00O C01I C01Y 118.5(5) . . ?
C00O C01I C038 123.0(6) . . ?
C01Y C01I C038 118.4(6) . . ?
C7 C10 H10 119.8 . . ?
C14 C10 H10 119.8 . . ?
C14 C10 C7 120.5(5) . . ?
C4 C2 H2 120.8 . . ?
C1 C2 C4 118.3(5) . . ?
C1 C2 H2 120.8 . . ?
N00H C01L C01Q 118.2(5) . . ?
C02T C01L N00H 122.4(5) . . ?
C02T C01L C01Q 119.4(5) . . ?
C00T C01M C014 107.5(6) . . ?
C01S C01M C00T 118.6(5) . . ?
C01S C01M C014 133.4(5) . . ?
C02X C01N H01N 120.0 . . ?
C047 C01N H01N 120.0 . . ?
C047 C01N C02X 120.1(6) . . ?
C2 C1 N00A 118.4(5) . . ?
C2 C1 C3 123.2(5) . . ?
C3 C1 N00A 118.4(5) . . ?
C02X C01P C03S 107.1(6) . . ?
C03K C01P C02X 119.8(6) . . ?
C03K C01P C03S 133.1(5) . . ?
C01F C01Q C01L 118.9(5) . . ?
C01F C01Q C01Z 125.4(5) . . ?
C01L C01Q C01Z 115.6(5) . . ?
C00N C01R H01R 120.1 . . ?
C00N C01R C03M 119.8(6) . . ?
C03M C01R H01R 120.1 . . ?
C01M C01S H01S 119.3 . . ?
C01M C01S C02A 121.5(5) . . ?
C02A C01S H01S 119.3 . . ?
C28 C25 C22 129.2(5) . . ?
C28 C25 C21 121.9(5) . . ?
C21 C25 C22 108.6(5) . . ?
C24 C21 C25 118.9(5) . . ?
C24 C21 C17 133.2(5) . . ?
C25 C21 C17 107.8(5) . . ?
C01B C01V N006 120.0(5) . . ?
C01B C01V C03U 120.9(5) . . ?
C03U C01V N006 119.2(5) . . ?
C011 C01W C01C 122.3(6) . . ?
C011 C01W H01W 118.8 . . ?
C01C C01W H01W 118.8 . . ?
C00J C29 C26 119.8(5) . . ?
C00J C29 H29 120.1 . . ?
C26 C29 H29 120.1 . . ?
C01I C01Y C02P 119.1(5) . . ?
C03P C01Y C01I 119.1(6) . . ?
C03P C01Y C02P 121.6(6) . . ?
C014 C01Z C01Q 124.1(6) . . ?
C014 C01Z C02E 126.1(5) . . ?
C02E C01Z C01Q 109.3(4) . . ?
C02L C020 C02W 118.5(6) . . ?
C02L C020 C03E 117.0(5) . . ?
C02W C020 C03E 124.4(5) . . ?
N005 C7 C9 118.0(5) . . ?
C10 C7 N005 122.2(5) . . ?
C10 C7 C9 119.8(5) . . ?
C035 C022 H022 120.0 . . ?
C035 C022 C03N 120.1(6) . . ?
C03N C022 H022 120.0 . . ?
C02W C023 H023 119.5 . . ?
C02W C023 C04F 121.0(7) . . ?
C04F C023 H023 119.5 . . ?
C00T C024 H024 120.2 . . ?
C00T C024 C02C 119.7(5) . . ?
C02C C024 H024 120.2 . . ?
C00W C025 C014 108.1(5) . . ?
C044 C025 C00W 118.3(6) . . ?
C044 C025 C014 133.4(5) . . ?
N00D C026 C02R 117.5(5) . . ?
C02O C026 N00D 124.0(5) . . ?
C02O C026 C02R 118.5(5) . . ?
C00P C027 C00Z 121.9(5) . . ?
C00P C027 H027 119.0 . . ?
C00Z C027 H027 119.0 . . ?
C00Z C028 H028 119.3 . . ?
C00Z C028 C02D 121.3(5) . . ?
C02D C028 H028 119.3 . . ?
C11 C8 N005 118.7(5) . . ?
C12 C8 N005 121.9(5) . . ?
C12 C8 C11 119.4(5) . . ?
C02C C02A C01S 119.3(6) . . ?
C03B C02A C01S 121.4(5) . . ?
C03B C02A C02C 119.2(5) . . ?
C01B C02B H02B 120.9 . . ?
C036 C02B C01B 118.2(5) . . ?
C036 C02B H02B 120.9 . . ?
C024 C02C C02A 119.0(5) . . ?
C024 C02C C03Z 122.3(6) . . ?
C02A C02C C03Z 118.7(6) . . ?
C01H C02D C028 118.4(5) . . ?
C01H C02D H02D 120.8 . . ?
C028 C02D H02D 120.8 . . ?
C02H C02E C01Z 117.1(5) . . ?
C03G C02E C01Z 123.9(5) . . ?
C03G C02E C02H 118.8(6) . . ?
C011 C02F C03S 106.0(6) . . ?
C02S C02F C011 120.4(6) . . ?
C02S C02F C03S 133.5(5) . . ?
C9 C13 C11 109.7(4) . . ?
C17 C13 C9 125.3(5) . . ?
C17 C13 C11 124.8(5) . . ?
C02E C02H N00H 117.6(5) . . ?
C03I C02H N00H 122.4(5) . . ?
C03I C02H C02E 120.0(5) . . ?
C02L C02I H02I 119.8 . . ?
C04F C02I H02I 119.8 . . ?
C04F C02I C02L 120.4(6) . . ?
C03C C02J H02J 120.7 . . ?
C03W C02J H02J 120.7 . . ?
C03W C02J C03C 118.7(5) . . ?
C013 C02K H02K 119.5 . . ?
C037 C02K C013 121.0(6) . . ?
C037 C02K H02K 119.5 . . ?
C020 C02L N006 117.6(6) . . ?
C02I C02L N006 122.2(5) . . ?
C02I C02L C020 120.2(6) . . ?
C03Q C02M H02M 118.3 . . ?
C04C C02M H02M 118.3 . . ?
C04C C02M C03Q 123.4(6) . . ?
C03F C02N N006 121.4(5) . . ?
C03F C02N C03Q 119.9(6) . . ?
C03Q C02N N006 118.7(6) . . ?
C026 C02O H02O 119.5 . . ?
C035 C02O C026 121.0(5) . . ?
C035 C02O H02O 119.5 . . ?
C015 C02P C01Y 121.3(5) . . ?
C015 C02P H02P 119.4 . . ?
C01Y C02P H02P 119.4 . . ?
C13 C17 C21 127.4(5) . . ?
C13 C17 C20 127.8(5) . . ?
C20 C17 C21 104.8(4) . . ?
C026 C02R C00X 116.3(5) . . ?
C03N C02R C00X 124.8(5) . . ?
C03N C02R C026 118.8(5) . . ?
C02F C02S H02S 119.0 . . ?
C02F C02S C03X 122.1(6) . . ?
C03X C02S H02S 119.0 . . ?
C01L C02T H02T 120.6 . . ?
C03A C02T C01L 118.9(6) . . ?
C03A C02T H02T 120.6 . . ?
C15 C19 H19 120.4 . . ?
C15 C19 C16 119.2(6) . . ?
C16 C19 H19 120.4 . . ?
C03Z C02V H02V 119.7 . . ?
C03Z C02V C043 120.5(6) . . ?
C043 C02V H02V 119.7 . . ?
C020 C02W H02W 120.1 . . ?
C023 C02W C020 119.7(6) . . ?
C023 C02W H02W 120.1 . . ?
C011 C02X C01N 131.8(6) . . ?
C011 C02X C01P 110.1(6) . . ?
C01N C02X C01P 117.9(6) . . ?
C038 C02Y H02Y 119.7 . . ?
C038 C02Y C04A 120.6(6) . . ?
C04A C02Y H02Y 119.7 . . ?
C27 C30 H30 119.5 . . ?
C32 C30 C27 121.0(6) . . ?
C32 C30 H30 119.5 . . ?
C8 C11 C13 117.0(5) . . ?
C15 C11 C8 118.8(5) . . ?
C15 C11 C13 124.1(5) . . ?
C22 C20 C17 108.5(5) . . ?
C23 C20 C22 117.5(5) . . ?
C23 C20 C17 133.8(5) . . ?
C18 C14 H14 119.8 . . ?
C10 C14 C18 120.3(6) . . ?
C10 C14 H14 119.8 . . ?
C5 C3 H3 120.9 . . ?
C1 C3 C5 118.3(5) . . ?
C1 C3 H3 120.9 . . ?
N00D C034 C00Y 118.9(5) . . ?
N00D C034 C037 122.7(5) . . ?
C037 C034 C00Y 118.4(5) . . ?
C022 C035 C02O 120.0(5) . . ?
C022 C035 H035 120.0 . . ?
C02O C035 H035 120.0 . . ?
C02B C036 N008 118.2(5) . . ?
C048 C036 N008 118.6(5) . . ?
C048 C036 C02B 123.2(5) . . ?
C02K C037 C034 120.2(5) . . ?
C02K C037 H037 119.9 . . ?
C034 C037 H037 119.9 . . ?
C01I C038 H038 119.7 . . ?
C02Y C038 C01I 120.6(6) . . ?
C02Y C038 H038 119.7 . . ?
C30 C32 H32 119.5 . . ?
C30 C32 C33 121.1(6) . . ?
C33 C32 H32 119.5 . . ?
C01E C03A C02T 121.6(6) . . ?
C01E C03A H03A 119.2 . . ?
C02T C03A H03A 119.2 . . ?
C02A C03B H03B 119.5 . . ?
C043 C03B C02A 121.1(6) . . ?
C043 C03B H03B 119.5 . . ?
C02J C03C N00L 119.6(5) . . ?
C03J C03C N00L 118.7(5) . . ?
C03J C03C C02J 121.7(5) . . ?
C8 C12 H12 120.4 . . ?
C16 C12 C8 119.2(5) . . ?
C16 C12 H12 120.4 . . ?
C03Q C03E C020 109.4(5) . . ?
C03S C03E C020 124.6(6) . . ?
C03S C03E C03Q 125.7(6) . . ?
C02N C03F H03F 120.1 . . ?
C02N C03F C041 119.8(6) . . ?
C041 C03F H03F 120.1 . . ?
C02E C03G H03G 120.0 . . ?
C02E C03G C040 120.0(6) . . ?
C040 C03G H03G 120.0 . . ?
C26 C23 H23 120.0 . . ?
C20 C23 C26 120.1(5) . . ?
C20 C23 H23 120.0 . . ?
C02H C03I H03I 120.5 . . ?
C042 C03I C02H 119.1(6) . . ?
C042 C03I H03I 120.5 . . ?
C03C C03J H03J 120.6 . . ?
C04B C03J C03C 118.7(6) . . ?
C04B C03J H03J 120.6 . . ?
C01P C03K H03K 120.2 . . ?
C01P C03K C046 119.6(6) . . ?
C046 C03K H03K 120.2 . . ?
C19 C15 C11 122.2(5) . . ?
C19 C15 H15 118.9 . . ?
C11 C15 H15 118.9 . . ?
C01R C03M H03M 120.2 . . ?
C01R C03M C03T 119.5(6) . . ?
C03T C03M H03M 120.2 . . ?
C022 C03N C02R 120.6(6) . . ?
C022 C03N H03N 119.7 . . ?
C02R C03N H03N 119.7 . . ?
C03W C03O N00D 119.8(5) . . ?
C04B C03O N00D 119.9(5) . . ?
C04B C03O C03W 120.1(5) . . ?
C01Y C03P H03P 119.8 . . ?
C04A C03P C01Y 120.5(7) . . ?
C04A C03P H03P 119.8 . . ?
C02M C03Q C03E 126.2(5) . . ?
C02N C03Q C02M 117.4(6) . . ?
C02N C03Q C03E 116.4(6) . . ?
C19 C16 H16 119.9 . . ?
C12 C16 C19 120.3(6) . . ?
C12 C16 H16 119.9 . . ?
C02F C03S C01P 105.3(4) . . ?
C03E C03S C01P 128.0(6) . . ?
C03E C03S C02F 126.7(6) . . ?
C00S C03T C03M 120.2(6) . . ?
C00S C03T H03T 119.9 . . ?
C03M C03T H03T 119.9 . . ?
C01V C03U H03U 120.1 . . ?
C048 C03U C01V 119.8(6) . . ?
C048 C03U H03U 120.1 . . ?
C01C C03V H03V 118.9 . . ?
C04E C03V C01C 122.1(7) . . ?
C04E C03V H03V 118.9 . . ?
C02J C03W C03O 119.9(6) . . ?
C02J C03W H03W 120.0 . . ?
C03O C03W H03W 120.0 . . ?
C02S C03X C01C 118.4(7) . . ?
C04D C03X C01C 120.0(6) . . ?
C04D C03X C02S 121.6(6) . . ?
C31 C33 C32 118.4(6) . . ?
C31 C33 H33 120.8 . . ?
C32 C33 H33 120.8 . . ?
C02C C03Z H03Z 119.8 . . ?
C02V C03Z C02C 120.3(6) . . ?
C02V C03Z H03Z 119.8 . . ?
C03G C040 H040 119.9 . . ?
C042 C040 C03G 120.3(6) . . ?
C042 C040 H040 119.9 . . ?
C03F C041 H041 119.8 . . ?
C04C C041 C03F 120.4(6) . . ?
C04C C041 H041 119.8 . . ?
C03I C042 H042 119.4 . . ?
C040 C042 C03I 121.3(7) . . ?
C040 C042 H042 119.4 . . ?
C02V C043 H043 120.0 . . ?
C03B C043 C02V 120.0(6) . . ?
C03B C043 H043 120.0 . . ?
C025 C044 H044 119.9 . . ?
C025 C044 C049 120.2(6) . . ?
C049 C044 H044 119.9 . . ?
C01A C045 H045 120.5 . . ?
C049 C045 C01A 119.1(6) . . ?
C049 C045 H045 120.5 . . ?
C03K C046 H046 120.2 . . ?
C047 C046 C03K 119.5(7) . . ?
C047 C046 H046 120.2 . . ?
C01N C047 C046 122.9(7) . . ?
C01N C047 H047 118.5 . . ?
C046 C047 H047 118.5 . . ?
C036 C048 C03U 118.2(5) . . ?
C036 C048 H048 120.9 . . ?
C03U C048 H048 120.9 . . ?
C044 C049 H049 119.4 . . ?
C045 C049 C044 121.3(6) . . ?
C045 C049 H049 119.4 . . ?
C02Y C04A C03P 120.9(7) . . ?
C02Y C04A H04A 119.6 . . ?
C03P C04A H04A 119.6 . . ?
C03J C04B C03O 120.9(6) . . ?
C03J C04B H04B 119.6 . . ?
C03O C04B H04B 119.6 . . ?
C02M C04C C041 118.0(6) . . ?
C02M C04C H04C 121.0 . . ?
C041 C04C H04C 121.0 . . ?
C03X C04D H04D 118.9 . . ?
C04G C04D C03X 122.2(7) . . ?
C04G C04D H04D 118.9 . . ?
C03V C04E H04E 118.7 . . ?
C03V C04E C04G 122.6(6) . . ?
C04G C04E H04E 118.7 . . ?
C023 C04F H04F 120.1 . . ?
C02I C04F C023 119.7(7) . . ?
C02I C04F H04F 120.1 . . ?
C04D C04G C04E 116.7(8) . . ?
C04D C04G H04G 121.7 . . ?
C04E C04G H04G 121.7 . . ?

loop_
_geom_bond_atom_site_label_1
_geom_bond_atom_site_label_2
_geom_bond_distance
_geom_bond_site_symmetry_2
_geom_bond_publ_flag
O001 N008 1.209(7) . ?
O1 N00A 1.200(7) . ?
O003 N00M 1.234(6) . ?
O004 N00M 1.222(6) . ?
N005 C6 1.451(7) . ?
N005 C7 1.412(7) . ?
N005 C8 1.419(7) . ?
N006 C01V 1.441(7) . ?
N006 C02L 1.422(8) . ?
N006 C02N 1.430(9) . ?
C007 C00N 1.446(8) . ?
C007 C00O 1.379(8) . ?
C007 C015 1.427(7) . ?
N008 O00B 1.230(6) . ?
N008 C036 1.473(7) . ?
O009 N00A 1.219(6) . ?
N00A C1 1.472(7) . ?
C00C H00C 0.9500 . ?
C00C C18 1.367(9) . ?
C00C C9 1.385(8) . ?
N00D C026 1.410(8) . ?
N00D C034 1.406(8) . ?
N00D C03O 1.446(7) . ?
O00E N00L 1.229(7) . ?
C00F C28 1.427(8) . ?
C00F C31 1.390(9) . ?
C00F C27 1.431(8) . ?
O00G N00L 1.212(7) . ?
N00H C00Z 1.427(7) . ?
N00H C01L 1.406(8) . ?
N00H C02H 1.420(8) . ?
C6 C4 1.397(7) . ?
C6 C5 1.375(8) . ?
C00J H00J 0.9500 . ?
C00J C22 1.384(8) . ?
C00J C29 1.394(9) . ?
C00K H00K 0.9500 . ?
C00K C00Y 1.384(8) . ?
C00K C013 1.387(8) . ?
N00L C03C 1.469(7) . ?
N00M C01H 1.467(7) . ?
C00N C00Q 1.411(7) . ?
C00N C01R 1.378(8) . ?
C00O H00O 0.9500 . ?
C00O C01I 1.396(9) . ?
C00P H00P 0.9500 . ?
C00P C01H 1.403(8) . ?
C00P C027 1.359(8) . ?
C00Q C00S 1.395(8) . ?
C00Q C00V 1.499(7) . ?
C18 H18 0.9500 . ?
C18 C14 1.425(9) . ?
C00S H00S 0.9500 . ?
C00S C03T 1.388(8) . ?
C00T C00W 1.453(9) . ?
C00T C01M 1.420(8) . ?
C00T C024 1.392(8) . ?
C4 H4 0.9500 . ?
C4 C2 1.398(8) . ?
C00V C00X 1.362(7) . ?
C00V C015 1.498(7) . ?
C00W C01A 1.397(9) . ?
C00W C025 1.400(8) . ?
C00X C00Y 1.472(8) . ?
C00X C02R 1.495(8) . ?
C00Y C034 1.408(7) . ?
C00Z C027 1.405(8) . ?
C00Z C028 1.374(8) . ?
C28 H28 0.9500 . ?
C28 C25 1.369(8) . ?
C011 C01W 1.379(9) . ?
C011 C02F 1.475(8) . ?
C011 C02X 1.391(10) . ?
C26 H26 0.9500 . ?
C26 C29 1.395(9) . ?
C26 C23 1.396(8) . ?
C013 H013 0.9500 . ?
C013 C02K 1.387(9) . ?
C014 C01M 1.502(8) . ?
C014 C01Z 1.371(8) . ?
C014 C025 1.493(8) . ?
C015 C02P 1.353(8) . ?
C9 C7 1.420(7) . ?
C9 C13 1.467(8) . ?
C31 H31 0.9500 . ?
C31 C33 1.374(10) . ?
C24 H24 0.9500 . ?
C24 C27 1.411(8) . ?
C24 C21 1.361(8) . ?
C22 C25 1.457(9) . ?
C22 C20 1.421(7) . ?
C01A H01A 0.9500 . ?
C01A C045 1.395(10) . ?
C01B H01B 0.9500 . ?
C01B C01V 1.381(8) . ?
C01B C02B 1.385(8) . ?
C01C C01W 1.392(10) . ?
C01C C03V 1.429(9) . ?
C01C C03X 1.441(9) . ?
C5 H5 0.9500 . ?
C5 C3 1.404(8) . ?
C01E H01E 0.9500 . ?
C01E C01F 1.393(10) . ?
C01E C03A 1.374(10) . ?
C01F H01F 0.9500 . ?
C01F C01Q 1.378(10) . ?
C27 C30 1.421(9) . ?
C01H C02D 1.382(8) . ?
C01I C01Y 1.421(8) . ?
C01I C038 1.427(8) . ?
C10 H10 0.9500 . ?
C10 C7 1.395(8) . ?
C10 C14 1.373(9) . ?
C2 H2 0.9500 . ?
C2 C1 1.374(8) . ?
C01L C01Q 1.417(8) . ?
C01L C02T 1.402(8) . ?
C01M C01S 1.358(9) . ?
C01N H01N 0.9500 . ?
C01N C02X 1.420(9) . ?
C01N C047 1.348(11) . ?
C1 C3 1.377(8) . ?
C01P C02X 1.438(8) . ?
C01P C03K 1.380(10) . ?
C01P C03S 1.527(9) . ?
C01Q C01Z 1.503(8) . ?
C01R H01R 0.9500 . ?
C01R C03M 1.385(10) . ?
C01S H01S 0.9500 . ?
C01S C02A 1.427(8) . ?
C25 C21 1.434(7) . ?
C21 C17 1.506(8) . ?
C01V C03U 1.394(8) . ?
C01W H01W 0.9500 . ?
C29 H29 0.9500 . ?
C01Y C02P 1.440(8) . ?
C01Y C03P 1.393(9) . ?
C01Z C02E 1.464(9) . ?
C020 C02L 1.409(8) . ?
C020 C02W 1.411(9) . ?
C020 C03E 1.489(9) . ?
C022 H022 0.9500 . ?
C022 C035 1.376(9) . ?
C022 C03N 1.381(9) . ?
C023 H023 0.9500 . ?
C023 C02W 1.360(11) . ?
C023 C04F 1.398(10) . ?
C024 H024 0.9500 . ?
C024 C02C 1.406(10) . ?
C025 C044 1.387(9) . ?
C026 C02O 1.386(8) . ?
C026 C02R 1.417(7) . ?
C027 H027 0.9500 . ?
C028 H028 0.9500 . ?
C028 C02D 1.386(8) . ?
C8 C11 1.405(8) . ?
C8 C12 1.399(9) . ?
C02A C02C 1.424(8) . ?
C02A C03B 1.403(9) . ?
C02B H02B 0.9500 . ?
C02B C036 1.377(7) . ?
C02C C03Z 1.424(8) . ?
C02D H02D 0.9500 . ?
C02E C02H 1.413(8) . ?
C02E C03G 1.392(9) . ?
C02F C02S 1.326(10) . ?
C02F C03S 1.499(9) . ?
C13 C17 1.369(7) . ?
C13 C11 1.476(8) . ?
C02H C03I 1.402(9) . ?
C02I H02I 0.9500 . ?
C02I C02L 1.379(9) . ?
C02I C04F 1.371(10) . ?
C02J H02J 0.9500 . ?
C02J C03C 1.400(8) . ?
C02J C03W 1.374(8) . ?
C02K H02K 0.9500 . ?
C02K C037 1.385(9) . ?
C02M H02M 0.9500 . ?
C02M C03Q 1.415(9) . ?
C02M C04C 1.358(10) . ?
C02N C03F 1.388(10) . ?
C02N C03Q 1.405(8) . ?
C02O H02O 0.9500 . ?
C02O C035 1.382(9) . ?
C02P H02P 0.9500 . ?
C17 C20 1.496(8) . ?
C02R C03N 1.389(9) . ?
C02S H02S 0.9500 . ?
C02S C03X 1.416(8) . ?
C02T H02T 0.9500 . ?
C02T C03A 1.385(9) . ?
C19 H19 0.9500 . ?
C19 C15 1.352(10) . ?
C19 C16 1.401(9) . ?
C02V H02V 0.9500 . ?
C02V C03Z 1.381(11) . ?
C02V C043 1.400(10) . ?
C02W H02W 0.9500 . ?
C02Y H02Y 0.9500 . ?
C02Y C038 1.356(11) . ?
C02Y C04A 1.379(12) . ?
C30 H30 0.9500 . ?
C30 C32 1.358(9) . ?
C11 C15 1.383(8) . ?
C20 C23 1.395(8) . ?
C14 H14 0.9500 . ?
C3 H3 0.9500 . ?
C034 C037 1.408(9) . ?
C035 H035 0.9500 . ?
C036 C048 1.376(9) . ?
C037 H037 0.9500 . ?
C038 H038 0.9500 . ?
C32 H32 0.9500 . ?
C32 C33 1.424(10) . ?
C03A H03A 0.9500 . ?
C03B H03B 0.9500 . ?
C03B C043 1.381(9) . ?
C03C C03J 1.390(8) . ?
C12 H12 0.9500 . ?
C12 C16 1.395(9) . ?
C03E C03Q 1.461(9) . ?
C03E C03S 1.367(8) . ?
C03F H03F 0.9500 . ?
C03F C041 1.414(10) . ?
C03G H03G 0.9500 . ?
C03G C040 1.398(11) . ?
C23 H23 0.9500 . ?
C03I H03I 0.9500 . ?
C03I C042 1.385(10) . ?
C03J H03J 0.9500 . ?
C03J C04B 1.369(8) . ?
C03K H03K 0.9500 . ?
C03K C046 1.421(10) . ?
C15 H15 0.9500 . ?
C03M H03M 0.9500 . ?
C03M C03T 1.411(9) . ?
C03N H03N 0.9500 . ?
C03O C03W 1.405(8) . ?
C03O C04B 1.384(9) . ?
C03P H03P 0.9500 . ?
C03P C04A 1.380(11) . ?
C16 H16 0.9500 . ?
C03T H03T 0.9500 . ?
C03U H03U 0.9500 . ?
C03U C048 1.377(9) . ?
C03V H03V 0.9500 . ?
C03V C04E 1.342(13) . ?
C03W H03W 0.9500 . ?
C03X C04D 1.405(12) . ?
C33 H33 0.9500 . ?
C03Z H03Z 0.9500 . ?
C040 H040 0.9500 . ?
C040 C042 1.367(11) . ?
C041 H041 0.9500 . ?
C041 C04C 1.401(10) . ?
C042 H042 0.9500 . ?
C043 H043 0.9500 . ?
C044 H044 0.9500 . ?
C044 C049 1.399(10) . ?
C045 H045 0.9500 . ?
C045 C049 1.391(9) . ?
C046 H046 0.9500 . ?
C046 C047 1.355(10) . ?
C047 H047 0.9500 . ?
C048 H048 0.9500 . ?
C049 H049 0.9500 . ?
C04A H04A 0.9500 . ?
C04B H04B 0.9500 . ?
C04C H04C 0.9500 . ?
C04D H04D 0.9500 . ?
C04D C04G 1.392(10) . ?
C04E H04E 0.9500 . ?
C04E C04G 1.421(12) . ?
C04F H04F 0.9500 . ?
C04G H04G 0.9500 . ?
